data_4113506
loop_
_publ_author_name
'Jeffrey C. Yoder'
'Justine P. Roth'
'Emily M. Gussenhoven'
'Anna S. Larsen'
'James M. Mayer'

_publ_section_title
;
 Electron and Hydrogen-Atom Self-Exchange Reactions of Iron and Cobalt
 Coordination Complexes
;
_journal_name_full 'Journal of the American Chemical Society'
_journal_page_first 2629
_journal_page_last 2640
_journal_paper_doi 10.1021/ja0273905
_journal_volume 125
_journal_year 2003
_chemical_formula_moiety 'C18 H30 Co N12^3+^ 3ClO3^-^ * 1/3 C2 H3 N'
_chemical_formula_sum 'C18.67 H31 Cl3 Co N12.33 O12'
_chemical_formula_weight 785.50
_chemical_name_systematic
;
  ?
;
_space_group_IT_number 2
_symmetry_cell_setting triclinic
_symmetry_space_group_name_Hall '-P 1'
_symmetry_space_group_name_H-M 'P -1'
_atom_sites_solution_hydrogens geom
_atom_sites_solution_primary direct
_atom_sites_solution_secondary difmap
_audit_creation_method SHELXL-97
_cell_angle_alpha 113.5964(14)
_cell_angle_beta 97.8952(14)
_cell_angle_gamma 106.0959(12)
_cell_formula_units_Z 6
_cell_length_a 12.9233(3)
_cell_length_b 19.8358(6)
_cell_length_c 21.2816(6)
_cell_measurement_reflns_used 402
_cell_measurement_temperature 161(2)
_cell_volume 4608.3(2)
_computing_cell_refinement 'HKL SCALEPACK'
_computing_data_collection KappaCCD
_computing_data_reduction DENZO
_computing_molecular_graphics 'maXus, Zortep'
_computing_publication_material 'SHELXL-97 (Sheldrick, 1997)'
_computing_structure_refinement 'SHELXL-97 (Sheldrick, 1997)'
_computing_structure_solution 'SHELXS-97 (Sheldrick, 1997) '
_diffrn_ambient_temperature 161(2)
_diffrn_measured_fraction_theta_full 0.997
_diffrn_measured_fraction_theta_max 0.997
_diffrn_measurement_device_type 'Nonius KappaCCD'
_diffrn_measurement_method '\w scans and \f scans'
_diffrn_radiation_monochromator graphite
_diffrn_radiation_source 'fine-focus sealed tube'
_diffrn_radiation_type MoK\a
_diffrn_radiation_wavelength 0.71070
_diffrn_reflns_av_R_equivalents 0.0589
_diffrn_reflns_av_sigmaI/netI 0.0869
_diffrn_reflns_limit_h_max 12
_diffrn_reflns_limit_h_min -12
_diffrn_reflns_limit_k_max 19
_diffrn_reflns_limit_k_min -19
_diffrn_reflns_limit_l_max 21
_diffrn_reflns_limit_l_min -21
_diffrn_reflns_number 91630
_diffrn_reflns_theta_full 20.84
_diffrn_reflns_theta_max 20.84
_diffrn_reflns_theta_min 2.05
_exptl_absorpt_coefficient_mu 0.900
_exptl_absorpt_correction_T_max 0.9564
_exptl_absorpt_correction_T_min 0.8920
_exptl_absorpt_correction_type scalepack
_exptl_crystal_colour plate
_exptl_crystal_density_diffrn 1.698
_exptl_crystal_description red
_exptl_crystal_F_000 2420
_exptl_crystal_size_max 0.13
_exptl_crystal_size_mid 0.10
_exptl_crystal_size_min 0.05
_refine_diff_density_max 1.222
_refine_diff_density_min -0.795
_refine_diff_density_rms 0.112
_refine_ls_extinction_method none
_refine_ls_goodness_of_fit_ref 0.995
_refine_ls_hydrogen_treatment 'H atoms riding'
_refine_ls_matrix_type full
_refine_ls_number_parameters 1270
_refine_ls_number_reflns 9662
_refine_ls_number_restraints 0
_refine_ls_restrained_S_all 0.995
_refine_ls_R_factor_all 0.0816
_refine_ls_R_factor_gt 0.0482
_refine_ls_shift/su_max 0.204
_refine_ls_shift/su_mean 0.004
_refine_ls_structure_factor_coef Fsqd
_refine_ls_weighting_details 'w=1/[\s^2^(Fo^2^)+(0.0759P)^2^+0.0000P] where P=(Fo^2^+2Fc^2^)/3'
_refine_ls_weighting_scheme calc
_refine_ls_wR_factor_gt 0.1173
_refine_ls_wR_factor_ref 0.1343
_reflns_number_gt 6588
_reflns_number_total 9662
_reflns_threshold_expression >2sigma(I)
_cod_data_source_file ja0273905-2_s1_2.cif
_cod_data_source_block shelxl
_cod_depositor_comments
;
The following automatic conversions were performed:

'_refine_ls_weighting_scheme' value 'calc
w=1/[\s^2^(Fo^2^)+(0.0759P)^2^+0.0000P] where P=(Fo^2^+2Fc^2^)/3' was
changed to 'calc'. New tag '_refine_ls_weighting_details' was
created. The value of the new tag was set to
'w=1/[\s^2^(Fo^2^)+(0.0759P)^2^+0.0000P] where P=(Fo^2^+2Fc^2^)/3'.

Automatic conversion script
Id: cif_fix_values 3143 2015-03-26 13:38:13Z robertas 
;
_cod_database_code 4113506

loop_
_symmetry_equiv_pos_as_xyz
'x, y, z'
'-x, -y, -z'

loop_
_atom_site_label
_atom_site_type_symbol
_atom_site_fract_x
_atom_site_fract_y
_atom_site_fract_z
_atom_site_U_iso_or_equiv
_atom_site_adp_type
_atom_site_occupancy
_atom_site_calc_flag
_atom_site_refinement_flags
C1 C 0.7606(6) 0.7689(4) 0.1746(4) 0.0394(19) Uani 1 d .
H1A H 0.7688 0.8166 0.2179 0.043 Uiso 1 d R
H1B H 0.6897 0.7277 0.1726 0.043 Uiso 1 d R
C2 C 0.8616(6) 0.7457(4) 0.1632(4) 0.041(2) Uani 1 d .
H2A H 0.8348 0.6895 0.1394 0.046 Uiso 1 d R
H2B H 0.9126 0.7687 0.2065 0.046 Uiso 1 d R
C3 C 0.8121(6) 0.7890(4) 0.0857(4) 0.0294(17) Uani 1 d .
C4 C 0.6868(6) 0.8244(4) -0.0553(3) 0.0356(19) Uani 1 d .
H4A H 0.6206 0.7788 -0.0957 0.039 Uiso 1 d R
H4B H 0.6537 0.8693 -0.0455 0.039 Uiso 1 d R
C5 C 0.8054(6) 0.8391(5) -0.0654(4) 0.044(2) Uani 1 d .
H5A H 0.8354 0.8938 -0.0504 0.048 Uiso 1 d R
H5B H 0.7944 0.8079 -0.1134 0.048 Uiso 1 d R
C6 C 0.7932(6) 0.8055(4) 0.0242(3) 0.0270(17) Uani 1 d .
C7 C 0.5139(6) 0.6267(4) -0.0629(3) 0.040(2) Uani 1 d .
H7A H 0.4671 0.6378 -0.0975 0.044 Uiso 1 d R
H7B H 0.5788 0.6293 -0.0683 0.044 Uiso 1 d R
C8 C 0.4446(7) 0.5482(4) -0.0665(4) 0.053(2) Uani 1 d .
H8A H 0.4828 0.5191 -0.0602 0.058 Uiso 1 d R
H8B H 0.3764 0.5148 -0.1094 0.058 Uiso 1 d R
C9 C 0.4562(6) 0.6507(4) 0.0356(4) 0.0322(18) Uani 1 d .
C10 C 0.5056(6) 0.8227(4) 0.2008(4) 0.0367(19) Uani 1 d .
H10A H 0.5692 0.8481 0.2347 0.040 Uiso 1 d R
H10B H 0.4671 0.8620 0.1996 0.040 Uiso 1 d R
C11 C 0.4266(7) 0.7606(5) 0.2160(4) 0.049(2) Uani 1 d .
H11A H 0.3515 0.7713 0.2231 0.054 Uiso 1 d R
H11B H 0.4533 0.7552 0.2557 0.054 Uiso 1 d R
C12 C 0.4531(6) 0.7034(5) 0.1071(4) 0.0305(18) Uani 1 d .
C13 C 0.7564(6) 0.9679(4) 0.1903(4) 0.042(2) Uani 1 d .
H13A H 0.7496 0.9508 0.2266 0.046 Uiso 1 d R
H13B H 0.8119 0.9712 0.1748 0.046 Uiso 1 d R
C14 C 0.7335(6) 1.0455(4) 0.2148(4) 0.043(2) Uani 1 d .
H14A H 0.7798 1.0873 0.2145 0.047 Uiso 1 d R
H14B H 0.7083 1.0633 0.2610 0.047 Uiso 1 d R
C15 C 0.5975(5) 0.9480(4) 0.1166(4) 0.0272(17) Uani 1 d .
C16 C 0.3792(5) 0.7776(4) -0.0323(4) 0.0354(19) Uani 1 d .
H16A H 0.3846 0.7515 -0.0768 0.039 Uiso 1 d R
H16B H 0.3222 0.7389 -0.0221 0.039 Uiso 1 d R
C17 C 0.3310(6) 0.8410(4) -0.0310(4) 0.0369(19) Uani 1 d .
H17A H 0.2478 0.8312 -0.0224 0.041 Uiso 1 d R
H17B H 0.3157 0.8473 -0.0736 0.041 Uiso 1 d R
C18 C 0.4958(6) 0.8960(4) 0.0551(4) 0.0280(17) Uani 1 d .
C19 C 0.0692(5) 0.4966(4) 0.4282(3) 0.0316(18) Uani 1 d .
H19A H 0.0425 0.5366 0.4595 0.035 Uiso 1 d R
H19B H 0.0032 0.4474 0.4033 0.035 Uiso 1 d R
C20 C 0.1723(5) 0.4903(4) 0.4667(4) 0.0325(18) Uani 1 d .
H20A H 0.1673 0.4369 0.4481 0.036 Uiso 1 d R
H20B H 0.1814 0.5125 0.5175 0.036 Uiso 1 d R
C21 C 0.2170(6) 0.5437(4) 0.3940(3) 0.0253(17) Uani 1 d .
C22 C 0.2590(5) 0.6090(4) 0.2609(4) 0.0321(18) Uani 1 d .
H22A H 0.2276 0.5659 0.2134 0.035 Uiso 1 d R
H22B H 0.2365 0.6530 0.2597 0.035 Uiso 1 d R
C23 C 0.3828(6) 0.6302(5) 0.2972(4) 0.041(2) Uani 1 d .
H23A H 0.4167 0.6862 0.3242 0.045 Uiso 1 d R
H23B H 0.4163 0.6071 0.2648 0.045 Uiso 1 d R
C24 C 0.2688(6) 0.5769(4) 0.3504(4) 0.0275(17) Uani 1 d .
C25 C 0.0870(6) 0.7074(4) 0.4084(4) 0.040(2) Uani 1 d .
H25A H 0.1413 0.7105 0.4424 0.045 Uiso 1 d R
H25B H 0.1101 0.7330 0.3815 0.045 Uiso 1 d R
C26 C 0.0052(6) 0.7418(4) 0.4444(4) 0.0388(19) Uani 1 d .
H26A H -0.0245 0.7746 0.4267 0.043 Uiso 1 d R
H26B H 0.0263 0.7700 0.4956 0.043 Uiso 1 d R
C27 C -0.0762(6) 0.6096(4) 0.3756(4) 0.0305(18) Uani 1 d .
C28 C -0.1919(6) 0.4001(4) 0.2571(4) 0.0391(19) Uani 1 d .
H28A H -0.2137 0.3835 0.2066 0.043 Uiso 1 d R
H28B H -0.1639 0.3655 0.2672 0.043 Uiso 1 d R
C29 C -0.2912(6) 0.4068(5) 0.2876(4) 0.050(2) Uani 1 d .
H29A H -0.3117 0.3752 0.3118 0.055 Uiso 1 d R
H29B H -0.3607 0.3942 0.2518 0.055 Uiso 1 d R
C30 C -0.1505(6) 0.5261(4) 0.3361(4) 0.0291(17) Uani 1 d .
C31 C -0.0327(6) 0.6013(4) 0.1953(3) 0.0377(19) Uani 1 d .
H31A H -0.0934 0.6163 0.2187 0.041 Uiso 1 d R
H31B H 0.0283 0.6466 0.2128 0.041 Uiso 1 d R
C32 C -0.0780(6) 0.5598(4) 0.1140(4) 0.043(2) Uani 1 d .
H32A H -0.0412 0.5870 0.0924 0.048 Uiso 1 d R
H32B H -0.1618 0.5526 0.0982 0.048 Uiso 1 d R
C33 C -0.0279(6) 0.4791(4) 0.1522(4) 0.0300(17) Uani 1 d .
C34 C 0.0595(7) 0.3639(4) 0.2289(4) 0.043(2) Uani 1 d .
H34A H 0.1306 0.3790 0.2579 0.048 Uiso 1 d R
H34B H 0.0025 0.3420 0.2489 0.048 Uiso 1 d R
C35 C 0.0397(6) 0.3089(4) 0.1501(4) 0.040(2) Uani 1 d .
H35A H -0.0090 0.2552 0.1356 0.044 Uiso 1 d R
H35B H 0.1059 0.3104 0.1380 0.044 Uiso 1 d R
C36 C -0.0023(6) 0.4142(4) 0.1608(4) 0.0346(18) Uani 1 d .
C37 C 0.4540(6) -0.0029(4) 0.3730(4) 0.0373(19) Uani 1 d .
H37A H 0.4375 -0.0067 0.4138 0.041 Uiso 1 d R
H37B H 0.4128 -0.0512 0.3305 0.041 Uiso 1 d R
C38 C 0.5808(6) 0.0217(4) 0.3810(4) 0.041(2) Uani 1 d .
H38A H 0.6000 -0.0112 0.3396 0.045 Uiso 1 d R
H38B H 0.6243 0.0225 0.4227 0.045 Uiso 1 d R
C39 C 0.5223(6) 0.1184(4) 0.3797(3) 0.0285(17) Uani 1 d .
C40 C 0.3964(6) 0.2541(4) 0.3626(4) 0.0344(18) Uani 1 d .
H40A H 0.3464 0.2406 0.3177 0.038 Uiso 1 d R
H40B H 0.3660 0.2797 0.4007 0.038 Uiso 1 d R
C41 C 0.5194(6) 0.3022(4) 0.3735(4) 0.041(2) Uani 1 d .
H41A H 0.5425 0.3554 0.4111 0.045 Uiso 1 d R
H41B H 0.5308 0.3031 0.3305 0.045 Uiso 1 d R
C42 C 0.5065(6) 0.1879(4) 0.3790(3) 0.0285(17) Uani 1 d .
C43 C 0.1292(6) -0.0885(4) 0.3035(4) 0.0336(18) Uani 1 d .
H43A H 0.0785 -0.0885 0.2675 0.037 Uiso 1 d R
H43B H 0.1793 -0.1152 0.2816 0.037 Uiso 1 d R
C44 C 0.0734(6) -0.1232(4) 0.3487(4) 0.0369(19) Uani 1 d .
H44A H 0.0981 -0.1664 0.3483 0.041 Uiso 1 d R
H44B H -0.0029 -0.1399 0.3340 0.041 Uiso 1 d R
C45 C 0.1858(5) 0.0040(4) 0.4180(4) 0.0252(17) Uani 1 d .
C46 C 0.3695(6) 0.2087(4) 0.5184(3) 0.0318(18) Uani 1 d .
H46A H 0.4494 0.2221 0.5246 0.035 Uiso 1 d R
H46B H 0.3474 0.2480 0.5112 0.035 Uiso 1 d R
C47 C 0.3326(6) 0.1958(4) 0.5796(4) 0.045(2) Uani 1 d .
H47A H 0.2969 0.2305 0.6032 0.049 Uiso 1 d R
H47B H 0.3955 0.2008 0.6142 0.049 Uiso 1 d R
C48 C 0.2500(5) 0.0842(4) 0.4754(4) 0.0281(17) Uani 1 d .
C49 C 0.1195(5) 0.1703(4) 0.3777(3) 0.0264(17) Uani 1 d .
H49A H 0.0850 0.1476 0.4052 0.029 Uiso 1 d R
H49B H 0.1763 0.2212 0.4094 0.029 Uiso 1 d R
C50 C 0.0347(6) 0.1738(4) 0.3214(4) 0.0377(19) Uani 1 d .
H50A H 0.0541 0.2247 0.3224 0.041 Uiso 1 d R
H50B H -0.0406 0.1576 0.3248 0.041 Uiso 1 d R
C51 C 0.1246(5) 0.0927(4) 0.2676(4) 0.0238(16) Uani 1 d .
C52 C 0.3011(6) -0.0142(4) 0.1980(3) 0.0318(18) Uani 1 d .
H52A H 0.3801 0.0147 0.2064 0.035 Uiso 1 d R
H52B H 0.2956 -0.0616 0.2022 0.035 Uiso 1 d R
C53 C 0.2282(6) -0.0302(4) 0.1269(3) 0.0354(19) Uani 1 d .
H53A H 0.1925 -0.0856 0.0948 0.039 Uiso 1 d R
H53B H 0.2696 -0.0045 0.1032 0.039 Uiso 1 d R
C54 C 0.1730(5) 0.0430(4) 0.2192(4) 0.0239(16) Uani 1 d .
C55 C 0.4398(15) 0.4400(12) 0.2427(7) 0.171(8) Uani 1 d .
H55A H 0.3983 0.4528 0.2078 0.257 Uiso 1 calc R
H55B H 0.5051 0.4272 0.2266 0.257 Uiso 1 calc R
H55C H 0.4688 0.4870 0.2918 0.257 Uiso 1 calc R
C56 C 0.3657(16) 0.3736(10) 0.2453(9) 0.121(7) Uani 1 d .
Cl1 Cl 0.87813(14) 0.00708(11) 0.37398(9) 0.0333(5) Uani 1 d .
Cl2 Cl 0.87071(15) 0.29326(11) 0.38499(11) 0.0413(5) Uani 1 d .
Cl3 Cl 0.87927(15) 0.06270(11) 0.06839(9) 0.0350(5) Uani 1 d .
Cl4 Cl 0.36247(17) -0.16727(13) 0.41367(13) 0.0558(6) Uani 1 d .
Cl5 Cl 0.16243(15) 0.74235(11) 0.08416(10) 0.0398(5) Uani 1 d .
Cl6 Cl 0.22444(17) 0.44131(12) 0.05532(10) 0.0432(5) Uani 1 d .
Cl7 Cl 0.68872(17) 0.62586(13) 0.26322(10) 0.0484(5) Uani 1 d .
Cl8 Cl 0.49445(16) 0.16186(11) 0.18126(10) 0.0405(5) Uani 1 d .
Cl9 Cl 0.60802(14) 0.57623(11) 0.47495(10) 0.0346(5) Uani 1 d .
Co1 Co 0.60184(7) 0.79828(5) 0.06839(5) 0.0246(3) Uani 1 d .
Co2 Co 0.04296(7) 0.53224(5) 0.29666(5) 0.0244(3) Uani 1 d .
Co3 Co 0.29572(7) 0.08677(5) 0.35452(4) 0.0226(3) Uani 1 d .
N1 N 0.7293(5) 0.7834(3) 0.1126(3) 0.0273(14) Uani 1 d .
N2 N 0.8995(5) 0.7786(3) 0.1157(3) 0.0370(16) Uani 1 d .
H2 H 0.9728 0.7907 0.1085 0.041 Uiso 1 d R
N3 N 0.6940(4) 0.8093(3) 0.0076(3) 0.0275(14) Uani 1 d .
N4 N 0.8589(5) 0.8146(3) -0.0172(3) 0.0388(16) Uani 1 d .
H4 H 0.9287 0.8062 -0.0159 0.043 Uiso 1 d R
N5 N 0.5257(5) 0.6860(3) 0.0093(3) 0.0319(14) Uani 1 d .
N6 N 0.4008(5) 0.5745(4) -0.0042(3) 0.0465(17) Uani 1 d .
H6 H 0.3415 0.5417 0.0053 0.051 Uiso 1 d R
N7 N 0.5169(4) 0.7764(3) 0.1303(3) 0.0271(14) Uani 1 d .
N8 N 0.3969(5) 0.6877(4) 0.1498(3) 0.0428(16) Uani 1 d .
H8 H 0.3453 0.6367 0.1392 0.047 Uiso 1 d R
N9 N 0.6576(4) 0.9098(3) 0.1286(3) 0.0263(13) Uani 1 d .
N10 N 0.6310(5) 1.0234(4) 0.1598(3) 0.0409(16) Uani 1 d .
H10 H 0.5948 1.0584 0.1562 0.045 Uiso 1 d R
N11 N 0.4859(4) 0.8230(3) 0.0244(3) 0.0248(13) Uani 1 d .
N12 N 0.4136(5) 0.9138(3) 0.0299(3) 0.0372(15) Uani 1 d .
H12 H 0.4087 0.9652 0.0479 0.041 Uiso 1 d R
N13 N 0.1090(4) 0.5201(3) 0.3757(3) 0.0216(13) Uani 1 d .
N14 N 0.2646(4) 0.5374(3) 0.4503(3) 0.0330(15) Uani 1 d .
H14 H 0.3431 0.5592 0.4751 0.036 Uiso 1 d R
N15 N 0.1982(4) 0.5840(3) 0.3066(3) 0.0235(13) Uani 1 d .
N16 N 0.3745(5) 0.5962(3) 0.3473(3) 0.0351(15) Uani 1 d .
H16 H 0.4344 0.5890 0.3728 0.039 Uiso 1 d R
N17 N 0.0192(5) 0.6241(3) 0.3600(3) 0.0279(14) Uani 1 d .
N18 N -0.0920(5) 0.6699(4) 0.4238(3) 0.0417(16) Uani 1 d .
H18 H -0.1557 0.6673 0.4425 0.046 Uiso 1 d R
N19 N -0.1073(4) 0.4813(3) 0.2950(3) 0.0252(13) Uani 1 d .
N20 N -0.2522(5) 0.4908(4) 0.3391(3) 0.0414(16) Uani 1 d .
H20 H -0.2928 0.5157 0.3696 0.046 Uiso 1 d R
N21 N 0.0427(5) 0.4336(3) 0.2279(3) 0.0303(14) Uani 1 d .
N22 N -0.0188(5) 0.3415(4) 0.1131(3) 0.0429(16) Uani 1 d .
H22 H -0.0615 0.3153 0.0638 0.047 Uiso 1 d R
N23 N -0.0077(4) 0.5408(3) 0.2120(3) 0.0274(14) Uani 1 d .
N24 N -0.0695(5) 0.4818(4) 0.0924(3) 0.0433(17) Uani 1 d .
H24 H -0.0896 0.4405 0.0444 0.048 Uiso 1 d R
N25 N 0.4289(5) 0.0626(3) 0.3666(3) 0.0253(13) Uani 1 d .
N26 N 0.6138(5) 0.1022(4) 0.3887(3) 0.0398(16) Uani 1 d .
H26 H 0.6890 0.1372 0.3989 0.044 Uiso 1 d R
N27 N 0.4018(4) 0.1798(3) 0.3625(3) 0.0247(13) Uani 1 d .
N28 N 0.5810(5) 0.2586(4) 0.3935(3) 0.0398(16) Uani 1 d .
H28 H 0.6607 0.2773 0.4136 0.044 Uiso 1 d R
N31 N 0.2013(4) -0.0061(3) 0.3561(3) 0.0237(13) Uani 1 d .
N32 N 0.1178(5) -0.0579(3) 0.4203(3) 0.0323(14) Uani 1 d .
H32 H 0.1004 -0.0594 0.4623 0.036 Uiso 1 d R
N29 N 0.3098(4) 0.1317(3) 0.4553(3) 0.0255(13) Uani 1 d .
N30 N 0.2538(5) 0.1144(4) 0.5441(3) 0.0408(16) Uani 1 d .
H30 H 0.2118 0.0872 0.5663 0.045 Uiso 1 d R
N35 N 0.1729(4) 0.1189(3) 0.3347(3) 0.0236(13) Uani 1 d .
N36 N 0.0415(4) 0.1159(3) 0.2534(3) 0.0338(15) Uani 1 d .
H36 H -0.0063 0.0980 0.2067 0.037 Uiso 1 d R
N33 N 0.2587(4) 0.0359(3) 0.2521(3) 0.0224(13) Uani 1 d .
N34 N 0.1435(5) 0.0044(4) 0.1486(3) 0.0392(16) Uani 1 d .
H34 H 0.0782 -0.0005 0.1169 0.043 Uiso 1 d R
N37 N 0.2952(14) 0.3189(9) 0.2469(8) 0.164(7) Uani 1 d .
O1 O 0.9499(4) -0.0047(3) 0.3276(2) 0.0381(12) Uani 1 d .
O2 O 0.9385(4) 0.0248(3) 0.4443(2) 0.0544(15) Uani 1 d .
O3 O 0.7808(4) -0.0644(3) 0.3467(3) 0.0450(13) Uani 1 d .
O4 O 0.8435(4) 0.0706(3) 0.3780(3) 0.0457(14) Uani 1 d .
O5 O 0.8857(5) 0.2789(4) 0.3164(3) 0.0678(18) Uani 1 d .
O6 O 0.9773(4) 0.3261(3) 0.4367(3) 0.0630(17) Uani 1 d .
O7 O 0.8132(4) 0.3478(3) 0.4044(3) 0.0574(15) Uani 1 d .
O8 O 0.8044(4) 0.2206(3) 0.3826(3) 0.0558(15) Uani 1 d .
O9 O 0.7609(4) 0.0198(3) 0.0364(3) 0.0414(13) Uani 1 d .
O10 O 0.9307(4) 0.0125(3) 0.0825(3) 0.0564(16) Uani 1 d .
O11 O 0.9006(5) 0.1303(3) 0.1350(3) 0.0558(15) Uani 1 d .
O12 O 0.9269(4) 0.0883(3) 0.0210(3) 0.0614(17) Uani 1 d .
O13 O 0.3121(7) -0.1166(4) 0.4529(3) 0.104(3) Uani 1 d .
O14 O 0.2981(6) -0.2028(4) 0.3403(3) 0.090(2) Uani 1 d .
O15 O 0.3560(4) -0.2287(3) 0.4347(3) 0.0559(15) Uani 1 d .
O16 O 0.4727(6) -0.1259(5) 0.4223(7) 0.211(7) Uani 1 d .
O17 O 0.1259(5) 0.7396(3) 0.1432(3) 0.0624(16) Uani 1 d .
O18 O 0.1638(5) 0.6675(3) 0.0372(3) 0.0721(19) Uani 1 d .
O19 O 0.2721(4) 0.8002(3) 0.1072(3) 0.0525(14) Uani 1 d .
O20 O 0.0843(4) 0.7625(3) 0.0457(3) 0.0479(14) Uani 1 d .
O21 O 0.1094(6) 0.3993(6) 0.0237(4) 0.131(3) Uani 1 d .
O22 O 0.2802(5) 0.4200(4) 0.0006(3) 0.0713(18) Uani 1 d .
O23 O 0.2341(9) 0.5198(4) 0.0745(4) 0.169(5) Uani 1 d .
O24 O 0.2546(6) 0.4270(5) 0.1116(4) 0.117(3) Uani 1 d .
O25 O 0.6506(5) 0.6229(3) 0.3234(3) 0.0572(15) Uani 1 d .
O26 O 0.6009(4) 0.6254(3) 0.2139(3) 0.0557(15) Uani 1 d .
O27 O 0.7861(5) 0.6988(4) 0.2882(3) 0.0669(17) Uani 1 d .
O28 O 0.7212(5) 0.5593(3) 0.2295(3) 0.0624(16) Uani 1 d .
O29 O 0.3850(4) 0.1568(3) 0.1893(3) 0.0522(15) Uani 1 d .
O30 O 0.4842(4) 0.0975(3) 0.1132(2) 0.0399(13) Uani 1 d .
O31 O 0.5584(5) 0.1540(3) 0.2373(3) 0.0616(17) Uani 1 d .
O32 O 0.5508(4) 0.2355(3) 0.1819(3) 0.0529(15) Uani 1 d .
O33 O 0.5137(4) 0.6007(3) 0.4655(3) 0.0412(13) Uani 1 d .
O34 O 0.5870(4) 0.5011(3) 0.4158(3) 0.0602(16) Uani 1 d .
O35 O 0.6207(4) 0.5695(3) 0.5400(3) 0.0472(14) Uani 1 d .
O36 O 0.7079(4) 0.6340(3) 0.4791(2) 0.0383(12) Uani 1 d .

loop_
_atom_site_aniso_label
_atom_site_aniso_U_11
_atom_site_aniso_U_22
_atom_site_aniso_U_33
_atom_site_aniso_U_23
_atom_site_aniso_U_13
_atom_site_aniso_U_12
C1 0.037(5) 0.045(5) 0.039(5) 0.018(4) 0.009(4) 0.021(4)
C2 0.042(5) 0.040(5) 0.036(5) 0.014(4) 0.001(4) 0.019(4)
C3 0.027(5) 0.020(4) 0.029(4) 0.001(4) 0.006(4) 0.008(4)
C4 0.029(5) 0.049(5) 0.027(4) 0.018(4) 0.010(4) 0.011(4)
C5 0.051(5) 0.043(5) 0.035(5) 0.016(4) 0.018(4) 0.014(4)
C6 0.029(5) 0.019(4) 0.025(4) 0.005(3) 0.010(4) 0.004(3)
C7 0.041(5) 0.038(5) 0.024(4) -0.003(4) 0.004(4) 0.019(4)
C8 0.051(6) 0.031(5) 0.050(6) 0.004(4) 0.011(5) 0.003(4)
C9 0.023(4) 0.027(5) 0.041(5) 0.015(5) -0.001(4) 0.008(4)
C10 0.035(5) 0.045(5) 0.034(5) 0.018(4) 0.019(4) 0.015(4)
C11 0.057(6) 0.049(6) 0.037(5) 0.020(5) 0.022(4) 0.009(5)
C12 0.025(4) 0.037(5) 0.032(5) 0.017(4) 0.008(4) 0.013(4)
C13 0.034(5) 0.041(5) 0.043(5) 0.018(4) 0.008(4) 0.009(4)
C14 0.040(5) 0.036(5) 0.045(5) 0.017(4) 0.009(4) 0.009(4)
C15 0.022(4) 0.032(5) 0.029(4) 0.014(4) 0.011(4) 0.009(4)
C16 0.027(5) 0.046(5) 0.034(4) 0.021(4) 0.002(4) 0.013(4)
C17 0.028(4) 0.049(5) 0.043(5) 0.030(5) 0.009(4) 0.016(4)
C18 0.026(5) 0.037(5) 0.036(5) 0.027(4) 0.016(4) 0.014(4)
C19 0.021(4) 0.046(5) 0.030(4) 0.021(4) 0.007(3) 0.010(4)
C20 0.028(4) 0.039(5) 0.035(4) 0.020(4) 0.010(4) 0.013(4)
C21 0.025(5) 0.022(4) 0.028(4) 0.012(4) 0.005(4) 0.005(3)
C22 0.032(5) 0.041(5) 0.029(4) 0.020(4) 0.014(4) 0.013(4)
C23 0.030(5) 0.060(6) 0.046(5) 0.032(5) 0.018(4) 0.019(4)
C24 0.023(5) 0.027(4) 0.031(4) 0.014(4) 0.006(4) 0.009(4)
C25 0.040(5) 0.039(5) 0.041(5) 0.019(4) 0.009(4) 0.012(4)
C26 0.040(5) 0.034(5) 0.042(5) 0.013(4) 0.021(4) 0.016(4)
C27 0.031(5) 0.035(5) 0.030(5) 0.017(4) 0.009(4) 0.015(4)
C28 0.035(5) 0.049(6) 0.034(5) 0.020(4) 0.007(4) 0.014(4)
C29 0.026(5) 0.045(6) 0.057(6) 0.013(5) 0.009(4) 0.001(4)
C30 0.023(5) 0.038(5) 0.030(4) 0.019(4) 0.006(4) 0.011(4)
C31 0.045(5) 0.029(5) 0.033(5) 0.008(4) 0.006(4) 0.016(4)
C32 0.051(5) 0.033(5) 0.036(5) 0.015(4) 0.001(4) 0.008(4)
C33 0.026(4) 0.027(5) 0.028(5) 0.006(4) 0.008(4) 0.006(4)
C34 0.053(5) 0.035(5) 0.051(5) 0.023(4) 0.022(4) 0.020(4)
C35 0.056(5) 0.039(5) 0.033(5) 0.018(4) 0.012(4) 0.024(4)
C36 0.040(5) 0.032(5) 0.034(5) 0.015(4) 0.019(4) 0.011(4)
C37 0.046(5) 0.043(5) 0.036(5) 0.021(4) 0.015(4) 0.027(4)
C38 0.029(5) 0.054(6) 0.037(5) 0.011(4) 0.008(4) 0.026(4)
C39 0.026(5) 0.038(5) 0.019(4) 0.011(4) 0.007(3) 0.012(4)
C40 0.045(5) 0.020(4) 0.033(4) 0.009(4) 0.020(4) 0.005(4)
C41 0.044(5) 0.036(5) 0.038(5) 0.016(4) 0.018(4) 0.006(4)
C42 0.025(5) 0.038(5) 0.013(4) 0.009(4) 0.005(3) 0.002(4)
C43 0.032(5) 0.030(5) 0.033(4) 0.011(4) 0.012(4) 0.006(4)
C44 0.026(4) 0.037(5) 0.041(5) 0.021(5) 0.003(4) 0.000(4)
C45 0.016(4) 0.033(5) 0.030(5) 0.016(4) 0.008(3) 0.009(4)
C46 0.036(5) 0.030(5) 0.022(4) 0.009(4) 0.005(4) 0.009(4)
C47 0.048(5) 0.041(5) 0.028(4) 0.010(4) 0.007(4) -0.001(4)
C48 0.021(4) 0.038(5) 0.025(5) 0.014(4) 0.008(4) 0.009(4)
C49 0.020(4) 0.033(4) 0.027(4) 0.012(4) 0.008(3) 0.012(3)
C50 0.034(5) 0.041(5) 0.046(5) 0.022(4) 0.017(4) 0.019(4)
C51 0.016(4) 0.022(4) 0.032(5) 0.015(4) 0.005(4) 0.003(3)
C52 0.031(4) 0.042(5) 0.029(4) 0.017(4) 0.012(4) 0.020(4)
C53 0.034(5) 0.042(5) 0.026(4) 0.012(4) 0.004(4) 0.016(4)
C54 0.024(4) 0.033(4) 0.022(4) 0.017(4) 0.011(3) 0.011(4)
C55 0.22(2) 0.27(2) 0.065(9) 0.041(14) 0.040(11) 0.20(2)
C56 0.16(2) 0.116(16) 0.113(12) 0.051(13) 0.027(12) 0.097(15)
Cl1 0.0279(11) 0.0460(13) 0.0310(11) 0.0221(10) 0.0107(9) 0.0129(10)
Cl2 0.0296(12) 0.0376(12) 0.0646(14) 0.0277(11) 0.0184(11) 0.0146(10)
Cl3 0.0310(12) 0.0443(13) 0.0295(11) 0.0192(11) 0.0064(9) 0.0113(10)
Cl4 0.0414(14) 0.0459(14) 0.0812(18) 0.0319(14) 0.0095(12) 0.0176(11)
Cl5 0.0335(12) 0.0354(12) 0.0391(12) 0.0093(10) 0.0063(10) 0.0104(10)
Cl6 0.0420(13) 0.0363(13) 0.0407(12) 0.0153(10) 0.0105(10) 0.0035(10)
Cl7 0.0506(14) 0.0636(16) 0.0363(12) 0.0206(11) 0.0133(11) 0.0316(13)
Cl8 0.0480(13) 0.0436(13) 0.0338(12) 0.0172(11) 0.0136(10) 0.0222(11)
Cl9 0.0309(12) 0.0347(12) 0.0429(12) 0.0197(10) 0.0145(9) 0.0139(10)
Co1 0.0199(5) 0.0286(6) 0.0256(5) 0.0125(5) 0.0065(4) 0.0090(4)
Co2 0.0219(5) 0.0280(6) 0.0253(5) 0.0134(5) 0.0078(4) 0.0096(5)
Co3 0.0189(5) 0.0264(6) 0.0230(5) 0.0120(5) 0.0058(4) 0.0080(4)
N1 0.028(4) 0.030(4) 0.027(3) 0.016(3) 0.005(3) 0.013(3)
N2 0.017(3) 0.043(4) 0.046(4) 0.016(3) 0.000(3) 0.014(3)
N3 0.025(4) 0.038(4) 0.027(3) 0.017(3) 0.011(3) 0.016(3)
N4 0.034(4) 0.049(4) 0.043(4) 0.022(4) 0.022(3) 0.023(3)
N5 0.030(4) 0.032(4) 0.032(4) 0.013(3) 0.010(3) 0.013(3)
N6 0.040(4) 0.037(5) 0.047(4) 0.011(4) 0.014(3) 0.004(4)
N7 0.025(3) 0.030(4) 0.024(3) 0.011(3) 0.007(3) 0.008(3)
N8 0.037(4) 0.045(5) 0.045(4) 0.027(4) 0.018(3) 0.002(3)
N9 0.021(3) 0.024(3) 0.025(3) 0.007(3) 0.005(3) 0.006(3)
N10 0.044(4) 0.025(4) 0.049(4) 0.007(4) 0.015(3) 0.020(3)
N11 0.017(3) 0.030(4) 0.024(3) 0.012(3) 0.003(3) 0.006(3)
N12 0.030(4) 0.037(4) 0.050(4) 0.019(4) 0.013(3) 0.022(3)
N13 0.018(4) 0.028(3) 0.020(3) 0.014(3) 0.002(3) 0.008(3)
N14 0.017(3) 0.048(4) 0.037(4) 0.026(3) 0.003(3) 0.007(3)
N15 0.017(3) 0.029(4) 0.025(3) 0.015(3) 0.005(3) 0.007(3)
N16 0.024(4) 0.056(4) 0.048(4) 0.041(4) 0.014(3) 0.019(3)
N17 0.026(4) 0.028(4) 0.032(4) 0.014(3) 0.012(3) 0.011(3)
N18 0.033(4) 0.048(5) 0.051(4) 0.023(4) 0.023(3) 0.018(4)
N19 0.014(3) 0.028(4) 0.030(3) 0.013(3) 0.005(3) 0.004(3)
N20 0.033(4) 0.044(5) 0.043(4) 0.017(4) 0.017(3) 0.010(3)
N21 0.036(4) 0.030(4) 0.035(4) 0.018(3) 0.016(3) 0.018(3)
N22 0.057(5) 0.027(4) 0.029(4) 0.004(4) 0.008(3) 0.009(3)
N23 0.024(3) 0.026(4) 0.039(4) 0.022(4) 0.008(3) 0.011(3)
N24 0.060(5) 0.039(4) 0.024(4) 0.011(3) 0.002(3) 0.018(3)
N25 0.025(4) 0.029(4) 0.022(3) 0.012(3) 0.003(3) 0.011(3)
N26 0.023(4) 0.053(5) 0.050(4) 0.028(4) 0.012(3) 0.015(3)
N27 0.020(4) 0.025(4) 0.027(3) 0.014(3) 0.007(3) 0.004(3)
N28 0.022(4) 0.043(4) 0.040(4) 0.014(3) 0.008(3) 0.002(4)
N31 0.022(3) 0.022(4) 0.021(3) 0.008(3) 0.003(3) 0.004(3)
N32 0.035(4) 0.032(4) 0.029(4) 0.017(3) 0.012(3) 0.005(3)
N29 0.021(3) 0.030(4) 0.022(3) 0.011(3) 0.008(3) 0.006(3)
N30 0.049(4) 0.042(4) 0.030(4) 0.021(4) 0.017(3) 0.006(4)
N35 0.018(3) 0.027(3) 0.027(4) 0.014(3) 0.006(3) 0.008(3)
N36 0.026(4) 0.052(4) 0.027(4) 0.016(3) 0.005(3) 0.023(3)
N33 0.023(3) 0.025(3) 0.019(3) 0.010(3) 0.007(3) 0.009(3)
N34 0.029(4) 0.062(5) 0.025(4) 0.015(3) 0.003(3) 0.024(3)
N37 0.230(18) 0.159(14) 0.119(10) 0.054(11) -0.019(11) 0.140(13)
O1 0.025(3) 0.062(4) 0.032(3) 0.022(3) 0.013(2) 0.019(3)
O2 0.049(4) 0.087(4) 0.032(3) 0.031(3) 0.010(3) 0.027(3)
O3 0.037(3) 0.047(4) 0.052(3) 0.030(3) 0.017(3) 0.005(3)
O4 0.044(3) 0.045(3) 0.063(4) 0.031(3) 0.024(3) 0.024(3)
O5 0.082(4) 0.097(5) 0.080(4) 0.064(4) 0.052(4) 0.060(4)
O6 0.030(3) 0.060(4) 0.092(5) 0.041(4) -0.004(3) 0.007(3)
O7 0.034(3) 0.036(3) 0.093(4) 0.016(3) 0.020(3) 0.020(3)
O8 0.042(3) 0.040(3) 0.088(4) 0.039(3) 0.019(3) 0.005(3)
O9 0.023(3) 0.044(3) 0.052(3) 0.024(3) 0.007(3) 0.004(3)
O10 0.057(4) 0.067(4) 0.053(4) 0.026(3) 0.004(3) 0.042(3)
O11 0.081(4) 0.036(3) 0.030(3) 0.010(3) 0.003(3) 0.007(3)
O12 0.034(3) 0.102(5) 0.043(3) 0.046(4) 0.006(3) 0.002(3)
O13 0.173(8) 0.103(6) 0.051(4) 0.017(4) 0.019(4) 0.105(6)
O14 0.157(7) 0.075(5) 0.054(4) 0.032(4) 0.044(5) 0.057(5)
O15 0.049(4) 0.049(4) 0.082(4) 0.041(3) 0.018(3) 0.019(3)
O16 0.033(4) 0.161(8) 0.52(2) 0.265(12) 0.022(7) 0.016(5)
O17 0.064(4) 0.079(4) 0.064(4) 0.045(4) 0.030(3) 0.029(3)
O18 0.057(4) 0.028(3) 0.081(4) -0.015(3) -0.012(3) 0.021(3)
O19 0.030(3) 0.049(4) 0.063(4) 0.018(3) 0.008(3) 0.008(3)
O20 0.039(3) 0.057(4) 0.043(3) 0.017(3) 0.005(3) 0.024(3)
O21 0.056(5) 0.263(11) 0.124(6) 0.153(8) 0.024(5) 0.035(6)
O22 0.077(5) 0.102(5) 0.049(4) 0.032(4) 0.026(3) 0.052(4)
O23 0.310(13) 0.052(5) 0.113(7) 0.018(5) 0.123(8) 0.020(7)
O24 0.099(6) 0.236(10) 0.080(5) 0.108(6) 0.036(4) 0.095(6)
O25 0.077(4) 0.069(4) 0.042(3) 0.031(3) 0.031(3) 0.035(3)
O26 0.048(4) 0.074(4) 0.055(4) 0.038(3) 0.009(3) 0.026(3)
O27 0.045(4) 0.075(5) 0.060(4) 0.029(4) 0.008(3) 0.000(3)
O28 0.073(4) 0.077(4) 0.045(4) 0.023(3) 0.020(3) 0.046(4)
O29 0.051(4) 0.069(4) 0.061(4) 0.039(3) 0.033(3) 0.034(3)
O30 0.050(3) 0.037(3) 0.030(3) 0.009(3) 0.011(3) 0.022(3)
O31 0.077(4) 0.085(4) 0.033(3) 0.025(3) 0.009(3) 0.050(4)
O32 0.059(4) 0.034(3) 0.057(4) 0.020(3) 0.014(3) 0.007(3)
O33 0.024(3) 0.055(4) 0.057(3) 0.032(3) 0.012(3) 0.023(3)
O34 0.060(4) 0.040(4) 0.060(4) 0.006(3) 0.034(3) 0.008(3)
O35 0.043(3) 0.066(4) 0.054(3) 0.041(3) 0.021(3) 0.025(3)
O36 0.025(3) 0.041(3) 0.052(3) 0.023(3) 0.020(2) 0.010(3)

loop_
_atom_type_symbol
_atom_type_description
_atom_type_scat_dispersion_real
_atom_type_scat_dispersion_imag
_atom_type_scat_source
C C 0.0033 0.0016 'International Tables Vol C Tables 4.2.6.8 and 6.1.1.4'
H H 0.0000 0.0000 'International Tables Vol C Tables 4.2.6.8 and 6.1.1.4'
Cl Cl 0.1484 0.1585 'International Tables Vol C Tables 4.2.6.8 and 6.1.1.4'
Co Co 0.3494 0.9721 'International Tables Vol C Tables 4.2.6.8 and 6.1.1.4'
N N 0.0061 0.0033 'International Tables Vol C Tables 4.2.6.8 and 6.1.1.4'
O O 0.0106 0.0060 'International Tables Vol C Tables 4.2.6.8 and 6.1.1.4'

loop_
_geom_angle_atom_site_label_1
_geom_angle_atom_site_label_2
_geom_angle_atom_site_label_3
_geom_angle
N1 C1 C2 102.5(5)
N1 C1 H1A 106.8
C2 C1 H1A 120.0
N1 C1 H1B 106.0
C2 C1 H1B 118.4
H1A C1 H1B 102.0
N2 C2 C1 102.6(5)
N2 C2 H2A 111.0
C1 C2 H2A 106.9
N2 C2 H2B 112.8
C1 C2 H2B 107.6
H2A C2 H2B 114.9
N1 C3 N2 116.8(6)
N1 C3 C6 113.0(6)
N2 C3 C6 130.1(7)
N3 C4 C5 104.5(5)
N3 C4 H4A 107.7
C5 C4 H4A 118.9
N3 C4 H4B 107.2
C5 C4 H4B 119.1
H4A C4 H4B 98.5
N4 C5 C4 102.6(5)
N4 C5 H5A 113.7
C4 C5 H5A 104.0
N4 C5 H5B 115.0
C4 C5 H5B 105.2
H5A C5 H5B 114.5
N3 C6 N4 116.5(6)
N3 C6 C3 113.2(6)
N4 C6 C3 130.3(6)
N5 C7 C8 104.0(6)
N5 C7 H7A 106.4
C8 C7 H7A 108.7
N5 C7 H7B 109.4
C8 C7 H7B 113.6
H7A C7 H7B 114.0
N6 C8 C7 102.2(6)
N6 C8 H8A 106.2
C7 C8 H8A 116.2
N6 C8 H8B 105.7
C7 C8 H8B 114.3
H8A C8 H8B 111.0
N5 C9 N6 116.4(7)
N5 C9 C12 114.3(6)
N6 C9 C12 129.3(7)
N7 C10 C11 104.1(6)
N7 C10 H10A 113.6
C11 C10 H10A 109.4
N7 C10 H10B 111.2
C11 C10 H10B 108.3
H10A C10 H10B 109.9
N8 C11 C10 102.6(5)
N8 C11 H11A 108.2
C10 C11 H11A 112.1
N8 C11 H11B 111.7
C10 C11 H11B 118.1
H11A C11 H11B 104.0
N7 C12 N8 116.3(7)
N7 C12 C9 113.2(6)
N8 C12 C9 130.5(7)
N9 C13 C14 103.8(5)
N9 C13 H13A 104.7
C14 C13 H13A 107.6
N9 C13 H13B 106.7
C14 C13 H13B 111.1
H13A C13 H13B 121.4
N10 C14 C13 102.7(6)
N10 C14 H14A 102.9
C13 C14 H14A 120.8
N10 C14 H14B 102.1
C13 C14 H14B 116.2
H14A C14 H14B 109.1
N9 C15 N10 117.6(6)
N9 C15 C18 112.5(6)
N10 C15 C18 129.8(6)
N11 C16 C17 103.8(6)
N11 C16 H16A 115.6
C17 C16 H16A 108.1
N11 C16 H16B 113.4
C17 C16 H16B 106.8
H16A C16 H16B 108.6
N12 C17 C16 102.7(5)
N12 C17 H17A 109.7
C16 C17 H17A 114.6
N12 C17 H17B 112.2
C16 C17 H17B 119.1
H17A C17 H17B 98.7
N11 C18 N12 116.6(6)
N11 C18 C15 114.2(6)
N12 C18 C15 129.1(7)
N13 C19 C20 103.0(5)
N13 C19 H19A 109.5
C20 C19 H19A 114.4
N13 C19 H19B 109.5
C20 C19 H19B 114.9
H19A C19 H19B 105.3
N14 C20 C19 102.6(5)
N14 C20 H20A 110.9
C19 C20 H20A 110.9
N14 C20 H20B 111.2
C19 C20 H20B 111.0
H20A C20 H20B 110.1
N13 C21 N14 116.5(6)
N13 C21 C24 113.4(5)
N14 C21 C24 130.0(6)
N15 C22 C23 103.8(5)
N15 C22 H22A 106.6
C23 C22 H22A 116.7
N15 C22 H22B 105.2
C23 C22 H22B 117.1
H22A C22 H22B 106.3
N16 C23 C22 102.4(5)
N16 C23 H23A 108.4
C22 C23 H23A 108.1
N16 C23 H23B 110.7
C22 C23 H23B 110.4
H23A C23 H23B 115.8
N15 C24 N16 116.7(6)
N15 C24 C21 113.5(6)
N16 C24 C21 129.7(6)
N17 C25 C26 104.8(6)
N17 C25 H25A 109.2
C26 C25 H25A 108.6
N17 C25 H25B 109.1
C26 C25 H25B 107.4
H25A C25 H25B 117.1
N18 C26 C25 101.8(6)
N18 C26 H26A 105.5
C25 C26 H26A 117.5
N18 C26 H26B 106.1
C25 C26 H26B 118.3
H26A C26 H26B 106.2
N17 C27 N18 117.1(6)
N17 C27 C30 113.4(6)
N18 C27 C30 129.5(7)
N19 C28 C29 104.1(6)
N19 C28 H28A 110.0
C29 C28 H28A 110.2
N19 C28 H28B 110.2
C29 C28 H28B 110.4
H28A C28 H28B 111.6
N20 C29 C28 103.3(6)
N20 C29 H29A 109.3
C28 C29 H29A 115.2
N20 C29 H29B 107.9
C28 C29 H29B 114.1
H29A C29 H29B 106.7
N19 C30 N20 116.8(7)
N19 C30 C27 113.8(6)
N20 C30 C27 129.4(7)
N23 C31 C32 104.0(5)
N23 C31 H31A 109.4
C32 C31 H31A 110.6
N23 C31 H31B 112.4
C32 C31 H31B 113.6
H31A C31 H31B 106.8
N24 C32 C31 104.0(5)
N24 C32 H32A 113.2
C31 C32 H32A 113.9
N24 C32 H32B 109.2
C31 C32 H32B 111.0
H32A C32 H32B 105.6
N23 C33 N24 116.8(6)
N23 C33 C36 113.9(6)
N24 C33 C36 129.4(7)
N21 C34 C35 103.3(5)
N21 C34 H34A 109.4
C35 C34 H34A 114.9
N21 C34 H34B 107.0
C35 C34 H34B 112.1
H34A C34 H34B 109.7
N22 C35 C34 103.4(5)
N22 C35 H35A 108.0
C34 C35 H35A 112.6
N22 C35 H35B 108.6
C34 C35 H35B 112.4
H35A C35 H35B 111.3
N21 C36 N22 116.2(6)
N21 C36 C33 112.8(6)
N22 C36 C33 131.0(7)
N25 C37 C38 102.5(5)
N25 C37 H37A 110.8
C38 C37 H37A 111.3
N25 C37 H37B 109.7
C38 C37 H37B 111.1
H37A C37 H37B 111.0
N26 C38 C37 103.8(5)
N26 C38 H38A 108.8
C37 C38 H38A 114.0
N26 C38 H38B 109.3
C37 C38 H38B 114.0
H38A C38 H38B 106.9
N25 C39 N26 115.7(6)
N25 C39 C42 113.2(6)
N26 C39 C42 131.0(7)
N27 C40 C41 103.3(5)
N27 C40 H40A 108.7
C41 C40 H40A 113.6
N27 C40 H40B 109.3
C41 C40 H40B 113.5
H40A C40 H40B 108.3
N28 C41 C40 103.0(5)
N28 C41 H41A 110.9
C40 C41 H41A 111.1
N28 C41 H41B 110.4
C40 C41 H41B 111.4
H41A C41 H41B 109.9
N27 C42 N28 115.2(6)
N27 C42 C39 113.4(6)
N28 C42 C39 131.4(7)
N31 C43 C44 104.0(5)
N31 C43 H43A 109.8
C44 C43 H43A 114.2
N31 C43 H43B 107.3
C44 C43 H43B 112.6
H43A C43 H43B 108.7
N32 C44 C43 103.7(5)
N32 C44 H44A 108.6
C43 C44 H44A 110.2
N32 C44 H44B 110.8
C43 C44 H44B 112.0
H44A C44 H44B 111.4
N31 C45 N32 116.9(6)
N31 C45 C48 113.1(6)
N32 C45 C48 130.0(6)
N29 C46 C47 103.9(5)
N29 C46 H46A 108.8
C47 C46 H46A 113.0
N29 C46 H46B 109.2
C47 C46 H46B 112.4
H46A C46 H46B 109.4
N30 C47 C46 103.6(5)
N30 C47 H47A 110.3
C46 C47 H47A 112.8
N30 C47 H47B 108.9
C46 C47 H47B 111.3
H47A C47 H47B 109.7
N29 C48 N30 116.5(6)
N29 C48 C45 114.7(6)
N30 C48 C45 128.9(6)
N35 C49 C50 103.7(5)
N35 C49 H49A 109.1
C50 C49 H49A 113.5
N35 C49 H49B 108.7
C50 C49 H49B 112.3
H49A C49 H49B 109.3
N36 C50 C49 102.5(5)
N36 C50 H50A 109.3
C49 C50 H50A 113.8
N36 C50 H50B 109.4
C49 C50 H50B 112.7
H50A C50 H50B 108.9
N35 C51 N36 116.1(6)
N35 C51 C54 114.0(5)
N36 C51 C54 130.0(6)
N33 C52 C53 104.0(5)
N33 C52 H52A 108.8
C53 C52 H52A 112.5
N33 C52 H52B 110.6
C53 C52 H52B 113.3
H52A C52 H52B 107.5
N34 C53 C52 102.9(5)
N34 C53 H53A 110.4
C52 C53 H53A 112.2
N34 C53 H53B 109.7
C52 C53 H53B 112.7
H53A C53 H53B 108.9
N33 C54 N34 115.9(6)
N33 C54 C51 113.4(6)
N34 C54 C51 130.7(6)
C56 C55 H55A 109.4
C56 C55 H55B 109.5
H55A C55 H55B 109.5
C56 C55 H55C 109.5
H55A C55 H55C 109.5
H55B C55 H55C 109.5
N37 C56 C55 174.8(18)
O4 Cl1 O2 109.6(3)
O4 Cl1 O1 110.3(3)
O2 Cl1 O1 109.2(3)
O4 Cl1 O3 109.5(3)
O2 Cl1 O3 108.8(3)
O1 Cl1 O3 109.4(3)
O5 Cl2 O6 110.0(4)
O5 Cl2 O8 109.7(4)
O6 Cl2 O8 109.5(3)
O5 Cl2 O7 108.6(3)
O6 Cl2 O7 109.7(3)
O8 Cl2 O7 109.3(3)
O11 Cl3 O9 110.6(3)
O11 Cl3 O12 109.2(3)
O9 Cl3 O12 109.5(3)
O11 Cl3 O10 107.9(3)
O9 Cl3 O10 109.3(3)
O12 Cl3 O10 110.3(3)
O16 Cl4 O13 111.0(6)
O16 Cl4 O14 110.4(6)
O13 Cl4 O14 105.7(4)
O16 Cl4 O15 110.0(4)
O13 Cl4 O15 110.7(4)
O14 Cl4 O15 108.9(4)
O17 Cl5 O19 111.0(3)
O17 Cl5 O18 110.9(4)
O19 Cl5 O18 108.6(3)
O17 Cl5 O20 108.0(3)
O19 Cl5 O20 109.4(3)
O18 Cl5 O20 109.0(3)
O24 Cl6 O21 107.4(4)
O24 Cl6 O23 114.7(5)
O21 Cl6 O23 102.8(6)
O24 Cl6 O22 116.6(4)
O21 Cl6 O22 107.9(4)
O23 Cl6 O22 106.3(4)
O26 Cl7 O28 110.9(3)
O26 Cl7 O25 109.6(3)
O28 Cl7 O25 109.2(3)
O26 Cl7 O27 108.6(3)
O28 Cl7 O27 108.8(4)
O25 Cl7 O27 109.8(3)
O29 Cl8 O32 109.9(3)
O29 Cl8 O31 110.3(3)
O32 Cl8 O31 110.7(3)
O29 Cl8 O30 109.2(3)
O32 Cl8 O30 108.7(3)
O31 Cl8 O30 107.9(3)
O36 Cl9 O35 110.0(3)
O36 Cl9 O34 109.7(3)
O35 Cl9 O34 109.6(3)
O36 Cl9 O33 109.5(3)
O35 Cl9 O33 108.4(3)
O34 Cl9 O33 109.7(3)
N3 Co1 N9 92.1(2)
N3 Co1 N5 93.9(2)
N9 Co1 N5 172.1(2)
N3 Co1 N7 172.1(2)
N9 Co1 N7 92.9(2)
N5 Co1 N7 81.6(2)
N3 Co1 N1 80.9(2)
N9 Co1 N1 94.3(2)
N5 Co1 N1 91.6(2)
N7 Co1 N1 92.6(2)
N3 Co1 N11 94.9(2)
N9 Co1 N11 81.3(2)
N5 Co1 N11 93.2(2)
N7 Co1 N11 91.9(2)
N1 Co1 N11 173.8(2)
N13 Co2 N19 93.7(2)
N13 Co2 N21 92.8(2)
N19 Co2 N21 90.4(2)
N13 Co2 N17 91.1(2)
N19 Co2 N17 81.7(2)
N21 Co2 N17 171.4(2)
N13 Co2 N15 81.3(2)
N19 Co2 N15 174.9(2)
N21 Co2 N15 91.0(2)
N17 Co2 N15 97.1(2)
N13 Co2 N23 172.3(2)
N19 Co2 N23 92.1(2)
N21 Co2 N23 82.1(2)
N17 Co2 N23 94.7(2)
N15 Co2 N23 92.9(2)
N27 Co3 N33 92.5(2)
N27 Co3 N25 81.0(2)
N33 Co3 N25 94.1(2)
N27 Co3 N35 91.8(2)
N33 Co3 N35 81.3(2)
N25 Co3 N35 171.3(2)
N27 Co3 N31 173.1(2)
N33 Co3 N31 92.7(2)
N25 Co3 N31 94.0(2)
N35 Co3 N31 93.5(2)
N27 Co3 N29 93.6(2)
N33 Co3 N29 171.7(2)
N25 Co3 N29 92.4(2)
N35 Co3 N29 92.9(2)
N31 Co3 N29 81.7(2)
C3 N1 C1 107.3(5)
C3 N1 Co1 116.6(4)
C1 N1 Co1 136.0(4)
C3 N2 C2 106.0(6)
C3 N2 H2 127.1
C2 N2 H2 127.0
C6 N3 C4 106.9(5)
C6 N3 Co1 116.1(4)
C4 N3 Co1 137.0(4)
C6 N4 C5 108.0(5)
C6 N4 H4 125.9
C5 N4 H4 126.1
C9 N5 C7 107.2(6)
C9 N5 Co1 114.9(5)
C7 N5 Co1 137.6(5)
C9 N6 C8 108.0(6)
C9 N6 H6 126.1
C8 N6 H6 125.9
C12 N7 C10 108.1(5)
C12 N7 Co1 116.0(5)
C10 N7 Co1 135.9(5)
C12 N8 C11 108.8(6)
C12 N8 H8 125.4
C11 N8 H8 125.8
C15 N9 C13 107.3(5)
C15 N9 Co1 116.8(5)
C13 N9 Co1 135.9(4)
C15 N10 C14 108.3(5)
C15 N10 H10 125.7
C14 N10 H10 125.9
C18 N11 C16 108.6(5)
C18 N11 Co1 115.1(4)
C16 N11 Co1 135.9(5)
C18 N12 C17 108.1(6)
C18 N12 H12 126.0
C17 N12 H12 125.9
C21 N13 C19 107.6(5)
C21 N13 Co2 115.8(4)
C19 N13 Co2 136.3(4)
C21 N14 C20 106.1(5)
C21 N14 H14 126.9
C20 N14 H14 126.9
C24 N15 C22 107.5(5)
C24 N15 Co2 115.0(4)
C22 N15 Co2 134.2(4)
C24 N16 C23 107.6(5)
C24 N16 H16 126.2
C23 N16 H16 126.1
C27 N17 C25 106.5(6)
C27 N17 Co2 114.9(5)
C25 N17 Co2 137.3(5)
C27 N18 C26 108.2(6)
C27 N18 H18 125.9
C26 N18 H18 125.9
C30 N19 C28 107.9(5)
C30 N19 Co2 115.9(5)
C28 N19 Co2 136.2(5)
C30 N20 C29 107.7(6)
C30 N20 H20 126.3
C29 N20 H20 126.0
C36 N21 C34 107.1(6)
C36 N21 Co2 115.0(4)
C34 N21 Co2 136.6(5)
C36 N22 C35 106.8(6)
C36 N22 H22 126.5
C35 N22 H22 126.7
C33 N23 C31 108.0(5)
C33 N23 Co2 115.5(4)
C31 N23 Co2 136.6(5)
C33 N24 C32 107.2(6)
C33 N24 H24 126.4
C32 N24 H24 126.5
C39 N25 C37 109.1(5)
C39 N25 Co3 115.7(4)
C37 N25 Co3 134.8(5)
C39 N26 C38 108.2(6)
C39 N26 H26 125.8
C38 N26 H26 126.0
C42 N27 C40 108.4(5)
C42 N27 Co3 116.2(4)
C40 N27 Co3 134.9(4)
C42 N28 C41 108.2(6)
C42 N28 H28 125.9
C41 N28 H28 125.9
C45 N31 C43 106.9(5)
C45 N31 Co3 115.4(5)
C43 N31 Co3 137.3(4)
C45 N32 C44 108.4(5)
C45 N32 H32 125.9
C44 N32 H32 125.7
C48 N29 C46 108.1(5)
C48 N29 Co3 114.9(5)
C46 N29 Co3 137.0(4)
C48 N30 C47 107.9(5)
C48 N30 H30 125.9
C47 N30 H30 126.2
C51 N35 C49 108.7(5)
C51 N35 Co3 115.5(4)
C49 N35 Co3 135.7(4)
C51 N36 C50 108.5(5)
C51 N36 H36 125.7
C50 N36 H36 125.8
C54 N33 C52 108.4(5)
C54 N33 Co3 115.7(4)
C52 N33 Co3 135.8(4)
C54 N34 C53 108.2(5)
C54 N34 H34 126.0
C53 N34 H34 125.9

loop_
_geom_bond_atom_site_label_1
_geom_bond_atom_site_label_2
_geom_bond_distance
C1 N1 1.486(8)
C1 C2 1.518(9)
C1 H1A 0.9875
C1 H1B 1.0274
C2 N2 1.474(8)
C2 H2A 0.9513
C2 H2B 0.9064
C3 N1 1.280(8)
C3 N2 1.327(8)
C3 C6 1.477(9)
C4 N3 1.482(8)
C4 C5 1.540(9)
C4 H4A 1.0176
C4 H4B 1.0520
C5 N4 1.468(8)
C5 H5A 0.9407
C5 H5B 0.9230
C6 N3 1.313(8)
C6 N4 1.333(8)
C7 N5 1.469(8)
C7 C8 1.531(10)
C7 H7A 1.0187
C7 H7B 0.8524
C8 N6 1.472(9)
C8 H8A 0.8926
C8 H8B 1.0100
C9 N5 1.307(8)
C9 N6 1.312(8)
C9 C12 1.474(10)
C10 N7 1.466(8)
C10 C11 1.540(9)
C10 H10A 0.8754
C10 H10B 1.0409
C11 N8 1.461(9)
C11 H11A 1.0671
C11 H11B 0.9259
C12 N7 1.294(8)
C12 N8 1.317(8)
C13 N9 1.481(8)
C13 C14 1.542(9)
C13 H13A 0.9651
C13 H13B 0.8269
C14 N10 1.468(8)
C14 H14A 0.8808
C14 H14B 1.0350
C15 N9 1.292(8)
C15 N10 1.305(8)
C15 C18 1.484(9)
C16 N11 1.467(8)
C16 C17 1.543(9)
C16 H16A 0.9030
C16 H16B 1.0212
C17 N12 1.473(9)
C17 H17A 1.0927
C17 H17B 0.9653
C18 N11 1.286(8)
C18 N12 1.320(8)
C19 N13 1.474(7)
C19 C20 1.527(8)
C19 H19A 0.9920
C19 H19B 0.9803
C20 N14 1.474(8)
C20 H20A 0.9498
C20 H20B 0.9653
C21 N13 1.289(8)
C21 N14 1.339(7)
C21 C24 1.469(9)
C22 N15 1.479(7)
C22 C23 1.537(9)
C22 H22A 0.9594
C22 H22B 1.0017
C23 N16 1.472(8)
C23 H23A 0.9518
C23 H23B 0.9010
C24 N15 1.290(7)
C24 N16 1.331(8)
C25 N17 1.465(8)
C25 C26 1.542(9)
C25 H25A 0.9059
C25 H25B 0.9329
C26 N18 1.469(9)
C26 H26A 1.0037
C26 H26B 0.9594
C27 N17 1.307(8)
C27 N18 1.317(8)
C27 C30 1.468(10)
C28 N19 1.477(8)
C28 C29 1.530(9)
C28 H28A 0.9617
C28 H28B 0.9395
C29 N20 1.468(9)
C29 H29A 0.9655
C29 H29B 0.9923
C30 N19 1.286(8)
C30 N20 1.331(8)
C31 N23 1.479(8)
C31 C32 1.527(9)
C31 H31A 1.0344
C31 H31B 0.9090
C32 N24 1.470(8)
C32 H32A 0.9192
C32 H32B 1.0402
C33 N23 1.292(8)
C33 N24 1.340(8)
C33 C36 1.486(9)
C34 N21 1.466(8)
C34 C35 1.526(9)
C34 H34A 0.9266
C34 H34B 0.9845
C35 N22 1.457(8)
C35 H35A 0.9684
C35 H35B 0.9229
C36 N21 1.318(8)
C36 N22 1.323(8)
C37 N25 1.475(8)
C37 C38 1.538(9)
C37 H37A 0.9484
C37 H37B 0.9542
C38 N26 1.466(9)
C38 H38A 0.9763
C38 H38B 0.9750
C39 N25 1.297(8)
C39 N26 1.319(8)
C39 C42 1.453(9)
C40 N27 1.492(8)
C40 C41 1.541(9)
C40 H40A 0.9653
C40 H40B 0.9686
C41 N28 1.465(8)
C41 H41A 0.9626
C41 H41B 0.9529
C42 N27 1.299(8)
C42 N28 1.346(8)
C43 N31 1.482(8)
C43 C44 1.537(9)
C43 H43A 0.9372
C43 H43B 0.9962
C44 N32 1.448(8)
C44 H44A 0.9914
C44 H44B 0.9116
C45 N31 1.304(8)
C45 N32 1.320(8)
C45 C48 1.465(9)
C46 N29 1.467(8)
C46 C47 1.534(9)
C46 H46A 0.9678
C46 H46B 0.9591
C47 N30 1.455(9)
C47 H47A 0.9497
C47 H47B 0.9722
C48 N29 1.295(8)
C48 N30 1.328(8)
C49 N35 1.475(8)
C49 C50 1.546(8)
C49 H49A 0.9568
C49 H49B 0.9597
C50 N36 1.477(8)
C50 H50A 0.9611
C50 H50B 0.9592
C51 N35 1.295(8)
C51 N36 1.323(7)
C51 C54 1.460(9)
C52 N33 1.473(8)
C52 C53 1.529(8)
C52 H52A 0.9727
C52 H52B 0.9639
C53 N34 1.477(8)
C53 H53A 0.9583
C53 H53B 0.9640
C54 N33 1.300(7)
C54 N34 1.322(8)
C55 C56 1.42(2)
C55 H55A 1.0100
C55 H55B 1.0100
C55 H55C 1.0100
C56 N37 1.22(2)
Cl1 O4 1.425(5)
Cl1 O2 1.440(5)
Cl1 O1 1.441(4)
Cl1 O3 1.442(5)
Cl2 O5 1.423(5)
Cl2 O6 1.429(5)
Cl2 O8 1.434(5)
Cl2 O7 1.437(5)
Cl3 O11 1.432(5)
Cl3 O9 1.434(5)
Cl3 O12 1.435(5)
Cl3 O10 1.440(5)
Cl4 O16 1.377(7)
Cl4 O13 1.403(6)
Cl4 O14 1.436(6)
Cl4 O15 1.443(5)
Cl5 O17 1.417(5)
Cl5 O19 1.422(5)
Cl5 O18 1.426(5)
Cl5 O20 1.452(5)
Cl6 O24 1.369(6)
Cl6 O21 1.395(7)
Cl6 O23 1.406(8)
Cl6 O22 1.435(6)
Cl7 O26 1.431(5)
Cl7 O28 1.437(5)
Cl7 O25 1.450(5)
Cl7 O27 1.466(6)
Cl8 O29 1.428(5)
Cl8 O32 1.433(5)
Cl8 O31 1.442(5)
Cl8 O30 1.455(5)
Cl9 O36 1.434(5)
Cl9 O35 1.435(5)
Cl9 O34 1.435(5)
Cl9 O33 1.450(4)
Co1 N3 1.909(5)
Co1 N9 1.909(5)
Co1 N5 1.927(6)
Co1 N7 1.929(5)
Co1 N1 1.937(5)
Co1 N11 1.938(5)
Co2 N13 1.912(4)
Co2 N19 1.912(5)
Co2 N21 1.916(5)
Co2 N17 1.920(5)
Co2 N15 1.921(5)
Co2 N23 1.921(5)
Co3 N27 1.897(5)
Co3 N33 1.920(5)
Co3 N25 1.921(5)
Co3 N35 1.922(5)
Co3 N31 1.923(5)
Co3 N29 1.923(5)
N2 H2 0.9600
N4 H4 0.9604
N6 H6 0.9607
N8 H8 0.9596
N10 H10 0.9589
N12 H12 0.9592
N14 H14 0.9600
N16 H16 0.9603
N18 H18 0.9600
N20 H20 0.9598
N22 H22 0.9596
N24 H24 0.9598
N26 H26 0.9596
N28 H28 0.9600
N32 H32 0.9608
N30 H30 0.9595
N36 H36 0.9605
N34 H34 0.9604

loop_
_geom_hbond_atom_site_label_D
_geom_hbond_atom_site_label_H
_geom_hbond_atom_site_label_A
_geom_hbond_distance_DH
_geom_hbond_distance_HA
_geom_hbond_distance_DA
_geom_hbond_angle_DHA
_geom_hbond_site_symmetry_A
N2 H2 O20 0.96 2.13 3.008(7) 150.6 1_655
N4 H4 O12 0.96 2.44 2.935(7) 111.8 2_765
N6 H6 O23 0.96 2.24 3.127(10) 152.7 .
N8 H8 O23 0.96 2.10 3.000(10) 156.6 .
N10 H10 O30 0.96 2.08 2.990(7) 158.9 1_565
N12 H12 O30 0.96 2.25 3.130(7) 152.2 1_565
N14 H14 O33 0.96 2.20 3.032(7) 144.5 .
N16 H16 O33 0.96 1.99 2.839(7) 146.9 .
N18 H18 O36 0.96 2.07 3.010(7) 165.4 1_455
N20 H20 O34 0.96 1.97 2.815(8) 146.4 1_455
N22 H22 O20 0.96 2.14 3.010(8) 150.0 2_565
N24 H24 O18 0.96 1.99 2.898(8) 157.6 2_565
N26 H26 O8 0.96 2.08 2.954(8) 151.0 .
N28 H28 O7 0.96 2.16 2.954(8) 138.9 .
N32 H32 O2 0.96 2.01 2.931(7) 159.4 2_656
N30 H30 O3 0.96 2.07 2.911(7) 145.1 2_656
N36 H36 O11 0.96 2.21 3.058(7) 146.3 1_455
N34 H34 O10 0.96 2.07 2.988(7) 160.0 1_455

loop_
_geom_torsion_atom_site_label_1
_geom_torsion_atom_site_label_2
_geom_torsion_atom_site_label_3
_geom_torsion_atom_site_label_4
_geom_torsion
N1 C1 C2 N2 20.7(7)
N3 C4 C5 N4 11.3(7)
N1 C3 C6 N3 -1.5(8)
N2 C3 C6 N3 177.6(6)
N1 C3 C6 N4 -179.5(7)
N2 C3 C6 N4 -0.3(12)
N5 C7 C8 N6 14.5(7)
N7 C10 C11 N8 -3.8(7)
N5 C9 C12 N7 2.6(8)
N6 C9 C12 N7 -178.4(6)
N5 C9 C12 N8 -177.3(6)
N6 C9 C12 N8 1.8(12)
N9 C13 C14 N10 -5.4(7)
N11 C16 C17 N12 -3.7(6)
N9 C15 C18 N11 -0.6(8)
N10 C15 C18 N11 -178.3(6)
N9 C15 C18 N12 176.6(6)
N10 C15 C18 N12 -1.1(11)
N13 C19 C20 N14 19.6(7)
N15 C22 C23 N16 13.5(7)
N13 C21 C24 N15 6.7(8)
N14 C21 C24 N15 -170.4(6)
N13 C21 C24 N16 -169.4(7)
N14 C21 C24 N16 13.5(12)
N17 C25 C26 N18 12.1(7)
N19 C28 C29 N20 0.1(7)
N17 C27 C30 N19 2.4(8)
N18 C27 C30 N19 -176.9(6)
N17 C27 C30 N20 179.5(6)
N18 C27 C30 N20 0.1(11)
N23 C31 C32 N24 -2.5(7)
N21 C34 C35 N22 -17.0(7)
N23 C33 C36 N21 -3.8(9)
N24 C33 C36 N21 177.1(7)
N23 C33 C36 N22 174.9(7)
N24 C33 C36 N22 -4.1(13)
N25 C37 C38 N26 8.0(7)
N27 C40 C41 N28 -11.9(6)
N25 C39 C42 N27 -2.9(8)
N26 C39 C42 N27 174.5(6)
N25 C39 C42 N28 176.0(6)
N26 C39 C42 N28 -6.6(12)
N31 C43 C44 N32 0.7(6)
N29 C46 C47 N30 -1.8(7)
N31 C45 C48 N29 0.8(8)
N32 C45 C48 N29 179.8(6)
N31 C45 C48 N30 180.0(6)
N32 C45 C48 N30 -1.0(11)
N35 C49 C50 N36 6.7(7)
N33 C52 C53 N34 -6.9(7)
N35 C51 C54 N33 -2.3(8)
N36 C51 C54 N33 176.3(6)
N35 C51 C54 N34 177.4(6)
N36 C51 C54 N34 -4.0(12)
N2 C3 N1 C1 2.1(8)
C6 C3 N1 C1 -178.6(5)
N2 C3 N1 Co1 -179.8(4)
C6 C3 N1 Co1 -0.6(7)
C2 C1 N1 C3 -14.9(7)
C2 C1 N1 Co1 167.6(5)
N3 Co1 N1 C3 1.7(5)
N9 Co1 N1 C3 -89.8(5)
N5 Co1 N1 C3 95.4(5)
N7 Co1 N1 C3 177.1(5)
N11 Co1 N1 C3 -46(2)
N3 Co1 N1 C1 179.0(7)
N9 Co1 N1 C1 87.5(6)
N5 Co1 N1 C1 -87.3(6)
N7 Co1 N1 C1 -5.6(6)
N11 Co1 N1 C1 132(2)
N1 C3 N2 C2 12.2(8)
C6 C3 N2 C2 -166.9(7)
C1 C2 N2 C3 -20.2(7)
N4 C6 N3 C4 -0.6(8)
C3 C6 N3 C4 -178.9(5)
N4 C6 N3 Co1 -178.8(5)
C3 C6 N3 Co1 2.9(7)
C5 C4 N3 C6 -7.1(7)
C5 C4 N3 Co1 170.5(5)
N9 Co1 N3 C6 91.4(5)
N5 Co1 N3 C6 -93.6(5)
N7 Co1 N3 C6 -38.0(19)
N1 Co1 N3 C6 -2.6(5)
N11 Co1 N3 C6 172.9(5)
N9 Co1 N3 C4 -86.0(7)
N5 Co1 N3 C4 88.9(7)
N7 Co1 N3 C4 144.6(15)
N1 Co1 N3 C4 180.0(7)
N11 Co1 N3 C4 -4.6(7)
N3 C6 N4 C5 8.6(8)
C3 C6 N4 C5 -173.5(7)
C4 C5 N4 C6 -12.0(7)
N6 C9 N5 C7 3.9(8)
C12 C9 N5 C7 -177.0(5)
N6 C9 N5 Co1 178.3(4)
C12 C9 N5 Co1 -2.5(7)
C8 C7 N5 C9 -11.7(7)
C8 C7 N5 Co1 175.7(5)
N3 Co1 N5 C9 174.8(5)
N9 Co1 N5 C9 -45.1(18)
N7 Co1 N5 C9 1.4(4)
N1 Co1 N5 C9 93.8(5)
N11 Co1 N5 C9 -90.1(5)
N3 Co1 N5 C7 -13.0(6)
N9 Co1 N5 C7 127.1(15)
N7 Co1 N5 C7 173.6(6)
N1 Co1 N5 C7 -94.1(6)
N11 Co1 N5 C7 82.1(6)
N5 C9 N6 C8 6.3(8)
C12 C9 N6 C8 -172.7(6)
C7 C8 N6 C9 -12.9(8)
N8 C12 N7 C10 -0.9(8)
C9 C12 N7 C10 179.2(5)
N8 C12 N7 Co1 178.4(4)
C9 C12 N7 Co1 -1.4(7)
C11 C10 N7 C12 3.0(7)
C11 C10 N7 Co1 -176.1(5)
N3 Co1 N7 C12 -56.2(19)
N9 Co1 N7 C12 174.4(5)
N5 Co1 N7 C12 0.1(5)
N1 Co1 N7 C12 -91.2(5)
N11 Co1 N7 C12 93.0(5)
N3 Co1 N7 C10 122.9(17)
N9 Co1 N7 C10 -6.5(6)
N5 Co1 N7 C10 179.2(6)
N1 Co1 N7 C10 87.9(6)
N11 Co1 N7 C10 -87.9(6)
N7 C12 N8 C11 -1.8(8)
C9 C12 N8 C11 178.0(7)
C10 C11 N8 C12 3.5(7)
N10 C15 N9 C13 -2.5(8)
C18 C15 N9 C13 179.4(5)
N10 C15 N9 Co1 176.1(5)
C18 C15 N9 Co1 -1.9(7)
C14 C13 N9 C15 4.9(7)
C14 C13 N9 Co1 -173.4(5)
N3 Co1 N9 C15 97.2(5)
N5 Co1 N9 C15 -42.9(18)
N7 Co1 N9 C15 -88.9(5)
N1 Co1 N9 C15 178.3(5)
N11 Co1 N9 C15 2.6(5)
N3 Co1 N9 C13 -84.6(6)
N5 Co1 N9 C13 135.2(15)
N7 Co1 N9 C13 89.3(6)
N1 Co1 N9 C13 -3.5(6)
N11 Co1 N9 C13 -179.2(7)
N9 C15 N10 C14 -1.3(8)
C18 C15 N10 C14 176.4(6)
C13 C14 N10 C15 4.2(7)
N12 C18 N11 C16 -1.0(8)
C15 C18 N11 C16 176.6(5)
N12 C18 N11 Co1 -174.9(4)
C15 C18 N11 Co1 2.7(7)
C17 C16 N11 C18 3.0(7)
C17 C16 N11 Co1 175.1(5)
N3 Co1 N11 C18 -94.3(5)
N9 Co1 N11 C18 -2.9(4)
N5 Co1 N11 C18 171.5(5)
N7 Co1 N11 C18 89.8(5)
N1 Co1 N11 C18 -47(2)
N3 Co1 N11 C16 94.0(6)
N9 Co1 N11 C16 -174.6(6)
N5 Co1 N11 C16 -0.2(6)
N7 Co1 N11 C16 -81.9(6)
N1 Co1 N11 C16 141(2)
N11 C18 N12 C17 -1.7(8)
C15 C18 N12 C17 -178.8(6)
C16 C17 N12 C18 3.3(7)
N14 C21 N13 C19 3.6(8)
C24 C21 N13 C19 -174.0(5)
N14 C21 N13 Co2 178.4(4)
C24 C21 N13 Co2 0.9(7)
C20 C19 N13 C21 -14.9(7)
C20 C19 N13 Co2 171.9(5)
N19 Co2 N13 C21 176.0(5)
N21 Co2 N13 C21 85.3(5)
N17 Co2 N13 C21 -102.3(5)
N15 Co2 N13 C21 -5.3(5)
N23 Co2 N13 C21 36.6(19)
N19 Co2 N13 C19 -11.2(6)
N21 Co2 N13 C19 -101.8(6)
N17 Co2 N13 C19 70.6(6)
N15 Co2 N13 C19 167.6(6)
N23 Co2 N13 C19 -150.5(16)
N13 C21 N14 C20 10.0(8)
C24 C21 N14 C20 -173.0(6)
C19 C20 N14 C21 -18.2(7)
N16 C24 N15 C22 3.1(8)
C21 C24 N15 C22 -173.6(5)
N16 C24 N15 Co2 165.6(5)
C21 C24 N15 Co2 -11.0(7)
C23 C22 N15 C24 -10.6(7)
C23 C22 N15 Co2 -168.3(5)
N13 Co2 N15 C24 9.2(5)
N19 Co2 N15 C24 23(3)
N21 Co2 N15 C24 -83.5(5)
N17 Co2 N15 C24 99.2(5)
N23 Co2 N15 C24 -165.7(5)
N13 Co2 N15 C22 165.6(6)
N19 Co2 N15 C22 179(100)
N21 Co2 N15 C22 72.9(6)
N17 Co2 N15 C22 -104.4(6)
N23 Co2 N15 C22 -9.2(6)
N15 C24 N16 C23 6.4(8)
C21 C24 N16 C23 -177.6(7)
C22 C23 N16 C24 -12.3(7)
N18 C27 N17 C25 4.8(8)
C30 C27 N17 C25 -174.7(5)
N18 C27 N17 Co2 174.1(4)
C30 C27 N17 Co2 -5.4(7)
C26 C25 N17 C27 -10.6(7)
C26 C25 N17 Co2 -176.2(5)
N13 Co2 N17 C27 -88.6(5)
N19 Co2 N17 C27 5.0(4)
N21 Co2 N17 C27 28.6(17)
N15 Co2 N17 C27 -170.0(4)
N23 Co2 N17 C27 96.4(5)
N13 Co2 N17 C25 76.2(6)
N19 Co2 N17 C25 169.8(6)
N21 Co2 N17 C25 -166.6(13)
N15 Co2 N17 C25 -5.2(6)
N23 Co2 N17 C25 -98.8(6)
N17 C27 N18 C26 3.7(8)
C30 C27 N18 C26 -177.0(6)
C25 C26 N18 C27 -9.7(7)
N20 C30 N19 C28 4.3(7)
C27 C30 N19 C28 -178.2(5)
N20 C30 N19 Co2 -175.8(4)
C27 C30 N19 Co2 1.7(7)
C29 C28 N19 C30 -2.5(7)
C29 C28 N19 Co2 177.7(5)
N13 Co2 N19 C30 87.0(5)
N21 Co2 N19 C30 179.9(5)
N17 Co2 N19 C30 -3.6(4)
N15 Co2 N19 C30 73(3)
N23 Co2 N19 C30 -98.0(5)
N13 Co2 N19 C28 -93.2(6)
N21 Co2 N19 C28 -0.3(6)
N17 Co2 N19 C28 176.3(6)
N15 Co2 N19 C28 -107(3)
N23 Co2 N19 C28 81.8(6)
N19 C30 N20 C29 -4.2(8)
C27 C30 N20 C29 178.8(6)
C28 C29 N20 C30 2.2(7)
N22 C36 N21 C34 -1.1(8)
C33 C36 N21 C34 177.9(5)
N22 C36 N21 Co2 -170.3(5)
C33 C36 N21 Co2 8.7(7)
C35 C34 N21 C36 11.6(7)
C35 C34 N21 Co2 177.3(5)
N13 Co2 N21 C36 177.7(5)
N19 Co2 N21 C36 83.9(5)
N17 Co2 N21 C36 60.6(16)
N15 Co2 N21 C36 -101.0(5)
N23 Co2 N21 C36 -8.2(5)
N13 Co2 N21 C34 12.8(7)
N19 Co2 N21 C34 -81.0(7)
N17 Co2 N21 C34 -104.3(15)
N15 Co2 N21 C34 94.1(7)
N23 Co2 N21 C34 -173.1(7)
N21 C36 N22 C35 -10.7(8)
C33 C36 N22 C35 170.6(7)
C34 C35 N22 C36 16.9(8)
N24 C33 N23 C31 -3.0(8)
C36 C33 N23 C31 177.9(5)
N24 C33 N23 Co2 176.3(5)
C36 C33 N23 Co2 -2.9(7)
C32 C31 N23 C33 3.3(7)
C32 C31 N23 Co2 -175.8(5)
N13 Co2 N23 C33 55.2(19)
N19 Co2 N23 C33 -84.2(5)
N21 Co2 N23 C33 5.9(5)
N17 Co2 N23 C33 -166.0(5)
N15 Co2 N23 C33 96.6(5)
N13 Co2 N23 C31 -125.8(17)
N19 Co2 N23 C31 94.8(6)
N21 Co2 N23 C31 -175.1(7)
N17 Co2 N23 C31 12.9(7)
N15 Co2 N23 C31 -84.4(6)
N23 C33 N24 C32 1.2(8)
C36 C33 N24 C32 -179.7(7)
C31 C32 N24 C33 1.0(7)
N26 C39 N25 C37 5.8(8)
C42 C39 N25 C37 -176.4(5)
N26 C39 N25 Co3 179.3(4)
C42 C39 N25 Co3 -2.8(7)
C38 C37 N25 C39 -8.4(7)
C38 C37 N25 Co3 179.7(5)
N27 Co3 N25 C39 5.3(5)
N33 Co3 N25 C39 97.1(5)
N35 Co3 N25 C39 39.5(18)
N31 Co3 N25 C39 -169.9(5)
N29 Co3 N25 C39 -88.0(5)
N27 Co3 N25 C37 176.7(6)
N33 Co3 N25 C37 -91.4(6)
N35 Co3 N25 C37 -149.1(14)
N31 Co3 N25 C37 1.6(6)
N29 Co3 N25 C37 83.4(6)
N25 C39 N26 C38 -0.1(8)
C42 C39 N26 C38 -177.4(6)
C37 C38 N26 C39 -5.3(7)
N28 C42 N27 C40 1.7(7)
C39 C42 N27 C40 -179.3(5)
N28 C42 N27 Co3 -171.7(4)
C39 C42 N27 Co3 7.4(7)
C41 C40 N27 C42 6.9(7)
C41 C40 N27 Co3 178.5(5)
N33 Co3 N27 C42 -100.8(5)
N25 Co3 N27 C42 -7.0(5)
N35 Co3 N27 C42 177.8(5)
N31 Co3 N27 C42 37(2)
N29 Co3 N27 C42 84.8(5)
N33 Co3 N27 C40 88.1(6)
N25 Co3 N27 C40 -178.1(6)
N35 Co3 N27 C40 6.7(6)
N31 Co3 N27 C40 -133.7(18)
N29 Co3 N27 C40 -86.3(6)
N27 C42 N28 C41 -10.1(8)
C39 C42 N28 C41 171.0(6)
C40 C41 N28 C42 13.3(7)
N32 C45 N31 C43 2.4(7)
C48 C45 N31 C43 -178.4(5)
N32 C45 N31 Co3 177.4(4)
C48 C45 N31 Co3 -3.4(7)
C44 C43 N31 C45 -1.8(7)
C44 C43 N31 Co3 -175.1(5)
N27 Co3 N31 C45 52(2)
N33 Co3 N31 C45 -170.1(4)
N25 Co3 N31 C45 95.5(4)
N35 Co3 N31 C45 -88.7(4)
N29 Co3 N31 C45 3.7(4)
N27 Co3 N31 C43 -135.5(18)
N33 Co3 N31 C43 2.8(6)
N25 Co3 N31 C43 -91.6(6)
N35 Co3 N31 C43 84.2(6)
N29 Co3 N31 C43 176.6(6)
N31 C45 N32 C44 -2.0(8)
C48 C45 N32 C44 179.0(6)
C43 C44 N32 C45 0.6(7)
N30 C48 N29 C46 1.4(8)
C45 C48 N29 C46 -179.3(5)
N30 C48 N29 Co3 -177.1(4)
C45 C48 N29 Co3 2.2(7)
C47 C46 N29 C48 0.4(7)
C47 C46 N29 Co3 178.4(5)
N27 Co3 N29 C48 -178.0(5)
N33 Co3 N29 C48 45.1(17)
N25 Co3 N29 C48 -96.9(5)
N35 Co3 N29 C48 90.0(5)
N31 Co3 N29 C48 -3.2(4)
N27 Co3 N29 C46 4.1(6)
N33 Co3 N29 C46 -132.8(14)
N25 Co3 N29 C46 85.3(6)
N35 Co3 N29 C46 -87.9(6)
N31 Co3 N29 C46 179.0(6)
N29 C48 N30 C47 -2.6(8)
C45 C48 N30 C47 178.2(6)
C46 C47 N30 C48 2.6(8)
N36 C51 N35 C49 -0.8(8)
C54 C51 N35 C49 178.0(5)
N36 C51 N35 Co3 -178.6(4)
C54 C51 N35 Co3 0.2(7)
C50 C49 N35 C51 -4.0(7)
C50 C49 N35 Co3 173.1(5)
N27 Co3 N35 C51 93.4(5)
N33 Co3 N35 C51 1.2(4)
N25 Co3 N35 C51 59.7(17)
N31 Co3 N35 C51 -91.0(5)
N29 Co3 N35 C51 -172.9(5)
N27 Co3 N35 C49 -83.6(6)
N33 Co3 N35 C49 -175.8(6)
N25 Co3 N35 C49 -117.3(15)
N31 Co3 N35 C49 92.0(6)
N29 Co3 N35 C49 10.1(6)
N35 C51 N36 C50 5.6(8)
C54 C51 N36 C50 -173.0(6)
C49 C50 N36 C51 -7.4(7)
N34 C54 N33 C52 1.2(8)
C51 C54 N33 C52 -179.1(5)
N34 C54 N33 Co3 -176.5(4)
C51 C54 N33 Co3 3.3(7)
C53 C52 N33 C54 3.9(7)
C53 C52 N33 Co3 -179.1(5)
N27 Co3 N33 C54 -94.0(5)
N25 Co3 N33 C54 -175.1(5)
N35 Co3 N33 C54 -2.5(4)
N31 Co3 N33 C54 90.6(5)
N29 Co3 N33 C54 43.0(17)
N27 Co3 N33 C52 89.2(6)
N25 Co3 N33 C52 8.1(6)
N35 Co3 N33 C52 -179.3(6)
N31 Co3 N33 C52 -86.2(6)
N29 Co3 N33 C52 -133.9(14)
N33 C54 N34 C53 -6.0(8)
C51 C54 N34 C53 174.3(6)
C52 C53 N34 C54 7.8(7)
